data_7050301
loop_
_publ_author_name
'Boldog, Ishtvan'
'Rusanov, Eduard B.'
'Sieler, Joachim'
'Domasevitch, Konstantin V.'

_publ_section_title
;
 Cooperative association of pyrazoles and phenols: A versatile binary
 systemElectronic supplementary information (ESI) available: Details
 for crystal structure determination and refinement and geometry of
 hydrogen bonding in structures. See
 http://www.rsc.org/suppdata/nj/b3/b317104c/
;
_journal_issue 6
_journal_name_full 'New Journal of Chemistry'
_journal_page_first 756
_journal_paper_doi 10.1039/b317104c
_journal_volume 28
_journal_year 2004
_chemical_formula_sum 'C11 H14 N2 O'
_chemical_formula_weight 190.24
_chemical_name_systematic
;
3,5-dimethylpyrazole 1:1 adduct with phenol
;
_space_group_IT_number 14
_symmetry_cell_setting monoclinic
_symmetry_space_group_name_Hall '-P 2ybc'
_symmetry_space_group_name_H-M 'P 1 21/c 1'
_atom_sites_solution_hydrogens geom
_atom_sites_solution_primary direct
_atom_sites_solution_secondary difmap
_audit_creation_method SHELXL
_cell_angle_alpha 90.00
_cell_angle_beta 96.650(12)
_cell_angle_gamma 90.00
_cell_formula_units_Z 4
_cell_length_a 8.0430(10)
_cell_length_b 15.1160(12)
_cell_length_c 8.9340(11)
_cell_measurement_temperature 293(2)
_cell_volume 1078.9(2)
_computing_cell_refinement 'Stoe DIF4'
_computing_data_collection 'Stoe DIF4'
_computing_data_reduction 'Stoe REDU4'
_computing_structure_refinement 'SHELXL-97 (Sheldrick, 1997)'
_computing_structure_solution 'SHELXS-97 (Sheldrick, 1990)'
_diffrn_ambient_temperature 293(2)
_diffrn_measurement_device_type 'Stoe Stadi4'
_diffrn_radiation_monochromator graphite
_diffrn_radiation_source 'fine-focus sealed tube'
_diffrn_radiation_type MoK\a
_diffrn_radiation_wavelength 0.71073
_diffrn_reflns_av_R_equivalents 0.0249
_diffrn_reflns_av_sigmaI/netI 0.0327
_diffrn_reflns_limit_h_max 9
_diffrn_reflns_limit_h_min -9
_diffrn_reflns_limit_k_max 9
_diffrn_reflns_limit_k_min 0
_diffrn_reflns_limit_l_max 11
_diffrn_reflns_limit_l_min 0
_diffrn_reflns_number 2377
_diffrn_reflns_theta_max 25.99
_diffrn_reflns_theta_min 2.55
_exptl_absorpt_coefficient_mu 0.077
_exptl_absorpt_correction_T_max 0.9848
_exptl_absorpt_correction_T_min 0.9773
_exptl_absorpt_correction_type empirical
_exptl_crystal_colour Colourless
_exptl_crystal_density_diffrn 1.171
_exptl_crystal_density_method 'not measured'
_exptl_crystal_description Prism
_exptl_crystal_F_000 408
_exptl_crystal_size_max 0.30
_exptl_crystal_size_mid 0.25
_exptl_crystal_size_min 0.20
_refine_diff_density_max 0.115
_refine_diff_density_min -0.096
_refine_diff_density_rms 0.027
_refine_ls_extinction_coef 0.051(5)
_refine_ls_extinction_expression Fc^*^=kFc[1+0.001xFc^2^\l^3^/sin(2\q)]^-1/4^
_refine_ls_extinction_method SHELXL
_refine_ls_goodness_of_fit_ref 1.000
_refine_ls_hydrogen_treatment mixed
_refine_ls_matrix_type full
_refine_ls_number_parameters 138
_refine_ls_number_reflns 1344
_refine_ls_number_restraints 0
_refine_ls_restrained_S_all 1.000
_refine_ls_R_factor_all 0.0787
_refine_ls_R_factor_gt 0.0360
_refine_ls_shift/su_max 0.001
_refine_ls_shift/su_mean 0.000
_refine_ls_structure_factor_coef Fsqd
_refine_ls_weighting_details 'w=1/[\s^2^(Fo^2^)+(0.0596P)^2^+0.0530P] where P=(Fo^2^+2Fc^2^)/3'
_refine_ls_weighting_scheme calc
_refine_ls_wR_factor_gt 0.0900
_refine_ls_wR_factor_ref 0.1033
_reflns_number_gt 838
_reflns_number_total 1344
_reflns_threshold_expression >2sigma(I)
_cod_data_source_file b317104c.txt
_cod_data_source_block s477
_cod_depositor_comments
;
The following automatic conversions were performed:

'_refine_ls_weighting_scheme' value 'calc
w=1/[\s^2^(Fo^2^)+(0.0596P)^2^+0.0530P] where P=(Fo^2^+2Fc^2^)/3' was
changed to 'calc'. New tag '_refine_ls_weighting_details' was
created. The value of the new tag was set to
'w=1/[\s^2^(Fo^2^)+(0.0596P)^2^+0.0530P] where P=(Fo^2^+2Fc^2^)/3'.

Automatic conversion script
Id: cif_fix_values 3143 2015-03-26 13:38:13Z robertas 
;
_cod_original_sg_symbol_H-M P2(1)/c
_cod_database_code 7050301

loop_
_symmetry_equiv_pos_as_xyz
'x, y, z'
'-x, y+1/2, -z+1/2'
'-x, -y, -z'
'x, -y-1/2, z-1/2'

loop_
_atom_site_label
_atom_site_type_symbol
_atom_site_fract_x
_atom_site_fract_y
_atom_site_fract_z
_atom_site_U_iso_or_equiv
_atom_site_adp_type
_atom_site_occupancy
_atom_site_calc_flag
_atom_site_refinement_flags
_atom_site_disorder_assembly
_atom_site_disorder_group
O1 O 0.98160(17) 0.30891(14) 0.09555(18) 0.0648(7) Uani 1 d . . .
N1 N 0.8540(2) 0.1127(2) -0.1423(2) 0.0518(8) Uani 1 d . . .
N2 N 0.82917(19) 0.16005(15) -0.01684(19) 0.0520(7) Uani 1 d . . .
C6 C 1.1488(2) 0.31504(19) 0.0793(2) 0.0471(8) Uani 1 d . . .
C3 C 0.7551(2) 0.1024(2) 0.0666(2) 0.0475(9) Uani 1 d . . .
C1 C 0.7979(3) 0.0296(2) -0.1396(2) 0.0467(9) Uani 1 d . . .
C7 C 1.2279(2) 0.2564(2) -0.0054(2) 0.0601(9) Uani 1 d . . .
H7A H 1.1684 0.2100 -0.0543 0.072 Uiso 1 calc R . .
C11 C 1.2380(3) 0.38322(19) 0.1509(2) 0.0592(9) Uani 1 d . . .
H11A H 1.1847 0.4235 0.2079 0.071 Uiso 1 calc R . .
C10 C 1.4063(3) 0.3922(2) 0.1386(3) 0.0684(9) Uani 1 d . . .
H10A H 1.4663 0.4383 0.1881 0.082 Uiso 1 calc R . .
C9 C 1.4862(3) 0.3335(2) 0.0537(2) 0.0658(10) Uani 1 d . . .
H9A H 1.5999 0.3395 0.0456 0.079 Uiso 1 calc R . .
C5 C 0.8148(3) -0.0335(2) -0.2642(3) 0.0768(10) Uani 1 d . . .
H5A H 0.7923 -0.0034 -0.3590 0.115 Uiso 0.50 calc PR . .
H5B H 0.7363 -0.0811 -0.2599 0.115 Uiso 0.50 calc PR . .
H5C H 0.9265 -0.0569 -0.2544 0.115 Uiso 0.50 calc PR . .
H5D H 0.8444 -0.0908 -0.2232 0.115 Uiso 0.50 calc PR . .
H5E H 0.9004 -0.0132 -0.3223 0.115 Uiso 0.50 calc PR . .
H5F H 0.7103 -0.0374 -0.3278 0.115 Uiso 0.50 calc PR . .
C4 C 0.7088(3) 0.1307(2) 0.2177(2) 0.0762(10) Uani 1 d . . .
H4A H 0.7052 0.1941 0.2222 0.114 Uiso 0.50 calc PR . .
H4B H 0.7908 0.1089 0.2956 0.114 Uiso 0.50 calc PR . .
H4C H 0.6009 0.1071 0.2317 0.114 Uiso 0.50 calc PR . .
H4D H 0.6927 0.0793 0.2775 0.114 Uiso 0.50 calc PR . .
H4E H 0.6072 0.1645 0.2040 0.114 Uiso 0.50 calc PR . .
H4F H 0.7970 0.1663 0.2680 0.114 Uiso 0.50 calc PR . .
C2 C 0.7327(2) 0.0217(2) -0.0053(2) 0.0527(9) Uani 1 d . . .
H2A H 0.6830 -0.0284 0.0306 0.063 Uiso 1 calc R . .
C8 C 1.3970(3) 0.2667(2) -0.0181(3) 0.0717(10) Uani 1 d . . .
H8A H 1.4500 0.2271 -0.0768 0.086 Uiso 1 calc R . .
H1 H 0.895(3) 0.1412(19) -0.219(3) 0.086(8) Uiso 1 d . . .
H2 H 0.933(3) 0.259(2) 0.047(3) 0.090(11) Uiso 1 d . . .

loop_
_atom_site_aniso_label
_atom_site_aniso_U_11
_atom_site_aniso_U_22
_atom_site_aniso_U_33
_atom_site_aniso_U_23
_atom_site_aniso_U_13
_atom_site_aniso_U_12
O1 0.0537(8) 0.073(2) 0.0715(10) -0.0233(12) 0.0249(7) -0.0121(10)
N1 0.0515(9) 0.060(3) 0.0459(10) -0.0023(13) 0.0142(7) -0.0011(12)
N2 0.0553(9) 0.049(2) 0.0547(10) -0.0030(11) 0.0178(8) -0.0051(11)
C6 0.0522(11) 0.051(3) 0.0400(9) -0.0017(13) 0.0137(9) -0.0005(13)
C3 0.0487(11) 0.044(3) 0.0508(11) 0.0034(15) 0.0111(9) -0.0012(13)
C1 0.0465(11) 0.040(3) 0.0522(12) -0.0051(15) 0.0010(8) -0.0009(14)
C7 0.0597(11) 0.058(3) 0.0643(12) -0.0132(15) 0.0143(10) -0.0029(14)
C11 0.0632(13) 0.066(3) 0.0503(11) -0.0119(14) 0.0139(10) -0.0073(15)
C10 0.0594(12) 0.083(3) 0.0623(13) -0.0087(15) 0.0048(10) -0.0156(16)
C9 0.0493(11) 0.085(3) 0.0641(13) 0.0035(16) 0.0094(10) -0.0019(16)
C5 0.0777(15) 0.078(3) 0.0739(15) -0.0221(16) 0.0071(12) -0.0003(16)
C4 0.0892(16) 0.085(3) 0.0597(13) -0.0012(15) 0.0312(12) 0.0040(16)
C2 0.0544(12) 0.046(3) 0.0580(12) 0.0056(16) 0.0097(9) -0.0082(14)
C8 0.0594(13) 0.084(3) 0.0741(15) -0.0118(18) 0.0188(11) 0.0076(17)

loop_
_atom_type_symbol
_atom_type_description
_atom_type_scat_dispersion_real
_atom_type_scat_dispersion_imag
_atom_type_scat_source
C C 0.0033 0.0016 'International Tables Vol C Tables 4.2.6.8 and 6.1.1.4'
H H 0.0000 0.0000 'International Tables Vol C Tables 4.2.6.8 and 6.1.1.4'
N N 0.0061 0.0033 'International Tables Vol C Tables 4.2.6.8 and 6.1.1.4'
O O 0.0106 0.0060 'International Tables Vol C Tables 4.2.6.8 and 6.1.1.4'

loop_
_geom_angle_atom_site_label_1
_geom_angle_atom_site_label_2
_geom_angle_atom_site_label_3
_geom_angle
_geom_angle_site_symmetry_1
_geom_angle_site_symmetry_3
_geom_angle_publ_flag
C6 O1 H2 111.4(14) . . ?
C1 N1 N2 113.4(2) . . ?
C1 N1 H1 127.9(18) . . ?
N2 N1 H1 118.4(18) . . ?
C3 N2 N1 103.5(2) . . ?
C7 C6 C11 119.5(2) . . ?
C7 C6 O1 122.6(2) . . ?
C11 C6 O1 117.9(2) . . ?
N2 C3 C2 111.1(2) . . ?
N2 C3 C4 119.3(3) . . ?
C2 C3 C4 129.5(2) . . ?
N1 C1 C2 105.2(2) . . ?
N1 C1 C5 122.0(2) . . ?
C2 C1 C5 132.8(3) . . ?
C6 C7 C8 119.7(3) . . ?
C6 C7 H7A 120.1 . . ?
C8 C7 H7A 120.1 . . ?
C6 C11 C10 120.2(2) . . ?
C6 C11 H11A 119.9 . . ?
C10 C11 H11A 119.9 . . ?
C9 C10 C11 120.5(2) . . ?
C9 C10 H10A 119.8 . . ?
C11 C10 H10A 119.8 . . ?
C8 C9 C10 119.1(2) . . ?
C8 C9 H9A 120.4 . . ?
C10 C9 H9A 120.4 . . ?
C1 C5 H5A 109.5 . . ?
C1 C5 H5B 109.5 . . ?
H5A C5 H5B 109.5 . . ?
C1 C5 H5C 109.5 . . ?
H5A C5 H5C 109.5 . . ?
H5B C5 H5C 109.5 . . ?
C1 C5 H5D 109.5 . . ?
H5A C5 H5D 141.1 . . ?
H5B C5 H5D 56.3 . . ?
H5C C5 H5D 56.3 . . ?
C1 C5 H5E 109.5 . . ?
H5A C5 H5E 56.3 . . ?
H5B C5 H5E 141.1 . . ?
H5C C5 H5E 56.3 . . ?
H5D C5 H5E 109.5 . . ?
C1 C5 H5F 109.5 . . ?
H5A C5 H5F 56.3 . . ?
H5B C5 H5F 56.3 . . ?
H5C C5 H5F 141.1 . . ?
H5D C5 H5F 109.5 . . ?
H5E C5 H5F 109.5 . . ?
C3 C4 H4A 109.5 . . ?
C3 C4 H4B 109.5 . . ?
H4A C4 H4B 109.5 . . ?
C3 C4 H4C 109.5 . . ?
H4A C4 H4C 109.5 . . ?
H4B C4 H4C 109.5 . . ?
C3 C4 H4D 109.5 . . ?
H4A C4 H4D 141.1 . . ?
H4B C4 H4D 56.3 . . ?
H4C C4 H4D 56.3 . . ?
C3 C4 H4E 109.5 . . ?
H4A C4 H4E 56.3 . . ?
H4B C4 H4E 141.1 . . ?
H4C C4 H4E 56.3 . . ?
H4D C4 H4E 109.5 . . ?
C3 C4 H4F 109.5 . . ?
H4A C4 H4F 56.3 . . ?
H4B C4 H4F 56.3 . . ?
H4C C4 H4F 141.1 . . ?
H4D C4 H4F 109.5 . . ?
H4E C4 H4F 109.5 . . ?
C1 C2 C3 106.7(3) . . ?
C1 C2 H2A 126.6 . . ?
C3 C2 H2A 126.6 . . ?
C9 C8 C7 120.9(2) . . ?
C9 C8 H8A 119.5 . . ?
C7 C8 H8A 119.5 . . ?

loop_
_geom_bond_atom_site_label_1
_geom_bond_atom_site_label_2
_geom_bond_distance
_geom_bond_site_symmetry_2
_geom_bond_publ_flag
O1 C6 1.372(2) . ?
O1 H2 0.93(3) . ?
N1 C1 1.336(3) . ?
N1 N2 1.364(2) . ?
N1 H1 0.91(3) . ?
N2 C3 1.332(3) . ?
C6 C7 1.369(3) . ?
C6 C11 1.371(3) . ?
C3 C2 1.381(3) . ?
C3 C4 1.503(3) . ?
C1 C2 1.369(3) . ?
C1 C5 1.484(3) . ?
C7 C8 1.386(3) . ?
C7 H7A 0.9300 . ?
C11 C10 1.378(3) . ?
C11 H11A 0.9300 . ?
C10 C9 1.374(3) . ?
C10 H10A 0.9300 . ?
C9 C8 1.357(3) . ?
C9 H9A 0.9300 . ?
C5 H5A 0.9600 . ?
C5 H5B 0.9600 . ?
C5 H5C 0.9600 . ?
C5 H5D 0.9600 . ?
C5 H5E 0.9600 . ?
C5 H5F 0.9600 . ?
C4 H4A 0.9600 . ?
C4 H4B 0.9600 . ?
C4 H4C 0.9600 . ?
C4 H4D 0.9600 . ?
C4 H4E 0.9600 . ?
C4 H4F 0.9600 . ?
C2 H2A 0.9300 . ?
C8 H8A 0.9300 . ?

loop_
_geom_hbond_atom_site_label_D
_geom_hbond_atom_site_label_H
_geom_hbond_atom_site_label_A
_geom_hbond_distance_DH
_geom_hbond_distance_HA
_geom_hbond_distance_DA
_geom_hbond_angle_DHA
_geom_hbond_site_symmetry_A
N1 H1 O1 0.91(3) 2.01(3) 2.916(3) 173(3) 4_565
O1 H2 N2 0.93(3) 1.78(3) 2.700(3) 170(2) .
